data_7032163
loop_
_publ_author_name
'Edwards, Peter G.'
'Mahon, Mary F.'
'Newman, Paul D.'
'Reixach, Elisenda'
'Zhang, Wenjian'

_publ_section_title
;
 Manganese(i) templates for the construction of benzannulated
 triphosphamacrocycles.
;
_journal_issue 41
_journal_name_full 'Dalton transactions (Cambridge, England : 2003)'
_journal_page_first 15646
_journal_page_last 15655
_journal_paper_doi 10.1039/c4dt02203c
_journal_volume 43
_journal_year 2014
_chemical_formula_sum 'C28 H19 F5 Mn O6 P3 S'
_chemical_formula_weight 726.34
_chemical_name_systematic
; 
 ? 
;
_space_group_IT_number 2
_symmetry_cell_setting triclinic
_symmetry_space_group_name_Hall '-P 1'
_symmetry_space_group_name_H-M 'P -1'
_atom_sites_solution_hydrogens geom
_atom_sites_solution_primary direct
_atom_sites_solution_secondary difmap
_audit_creation_method SHELXL-97
_cell_angle_alpha 69.978(1)
_cell_angle_beta 80.994(1)
_cell_angle_gamma 76.824(1)
_cell_formula_units_Z 2
_cell_length_a 9.0220(1)
_cell_length_b 13.4210(1)
_cell_length_c 13.6260(2)
_cell_measurement_reflns_used 33211
_cell_measurement_temperature 150(2)
_cell_measurement_theta_max 30.034
_cell_measurement_theta_min 2.910
_cell_volume 1503.80(3)
_computing_cell_refinement 'HKL Scalepack (Otwinowski & Minor 1997)'
_computing_data_collection 'Collect (Bruker AXS BV, 1997-2004)'
_computing_data_reduction 'Denzo & Scalepack (Otwinowski & Minor, 1997)'
_computing_molecular_graphics 'ORTEX (P.McArdle, 1995)'
_computing_publication_material 'SHELXL-97/2 (Sheldrick,1997)'
_computing_structure_refinement 'SHELXL-97/2 (Sheldrick, 1997)'
_computing_structure_solution 'SHELXS-97 (Sheldrick, 1990)'
_diffrn_ambient_temperature 150(2)
_diffrn_measured_fraction_theta_full 0.961
_diffrn_measured_fraction_theta_max 0.961
_diffrn_radiation_monochromator graphite
_diffrn_radiation_source 'fine-focus sealed tube'
_diffrn_radiation_type MoK\a
_diffrn_radiation_wavelength 0.71073
_diffrn_reflns_av_R_equivalents 0.0485
_diffrn_reflns_av_sigmaI/netI 0.0480
_diffrn_reflns_limit_h_max 12
_diffrn_reflns_limit_h_min -12
_diffrn_reflns_limit_k_max 18
_diffrn_reflns_limit_k_min -18
_diffrn_reflns_limit_l_max 19
_diffrn_reflns_limit_l_min -19
_diffrn_reflns_number 24905
_diffrn_reflns_theta_full 29.99
_diffrn_reflns_theta_max 29.99
_diffrn_reflns_theta_min 3.63
_exptl_absorpt_coefficient_mu 0.741
_exptl_absorpt_correction_T_max 0.72
_exptl_absorpt_correction_T_min 0.63
_exptl_absorpt_correction_type multi-scan
_exptl_absorpt_process_details
;
multi-scan from symmetry-related measurements 
 Sortav (Blessing 1995)
;
_exptl_crystal_colour Colourless
_exptl_crystal_density_diffrn 1.604
_exptl_crystal_density_method 'not measured'
_exptl_crystal_description Tabloid
_exptl_crystal_F_000 732
_exptl_crystal_size_max 0.50
_exptl_crystal_size_mid 0.50
_exptl_crystal_size_min 0.10
_refine_diff_density_max 0.671
_refine_diff_density_min -1.029
_refine_diff_density_rms 0.103
_refine_ls_extinction_method none
_refine_ls_goodness_of_fit_ref 1.032
_refine_ls_hydrogen_treatment mixed
_refine_ls_matrix_type full
_refine_ls_number_parameters 428
_refine_ls_number_reflns 8430
_refine_ls_number_restraints 33
_refine_ls_restrained_S_all 1.035
_refine_ls_R_factor_all 0.0640
_refine_ls_R_factor_gt 0.0461
_refine_ls_shift/su_max 0.001
_refine_ls_shift/su_mean 0.000
_refine_ls_structure_factor_coef Fsqd
_refine_ls_weighting_details 'calc w=1/[\s^2^(Fo^2^)+(0.0535P)^2^+1.3026P] where P=(Fo^2^+2Fc^2^)/3'
_refine_ls_weighting_scheme calc
_refine_ls_wR_factor_gt 0.1089
_refine_ls_wR_factor_ref 0.1196
_reflns_number_gt 6625
_reflns_number_total 8430
_reflns_threshold_expression >2sigma(I)
_cod_data_source_file c4dt02203c1.cif
_cod_data_source_block cpd6-cardiff1
_cod_depositor_comments
;
The following automatic conversions were performed:

'_symmetry_cell_setting' value 'Triclinic' changed to 'triclinic'
according to
/usr/data/users/saulius/crontab/automatic-downloads/rss-feeds/RSC/lib/dictionaries/cif_core.dic
dictionary named 'cif_core.dic' version 2.4.2 from
2011-04-26.

'_exptl_absorpt_correction_type' value 'Multi-Scan'
changed to 'multi-scan' according to
/usr/data/users/saulius/crontab/automatic-downloads/rss-feeds/RSC/lib/dictionaries/cif_core.dic
dictionary named 'cif_core.dic' version 2.4.2 from 2011-04-26.

Automatic conversion script
Id: cif_fix_values 2281 2013-09-26 08:29:07Z andrius 

 Adding full bibliography for 7032160--7032164.cif.
;
_cod_original_sg_symbol_H-M P-1
_cod_database_code 7032163

loop_
_symmetry_equiv_pos_as_xyz
'x, y, z'
'-x, -y, -z'

loop_
_atom_site_label
_atom_site_type_symbol
_atom_site_fract_x
_atom_site_fract_y
_atom_site_fract_z
_atom_site_U_iso_or_equiv
_atom_site_adp_type
_atom_site_occupancy
_atom_site_symmetry_multiplicity
_atom_site_calc_flag
_atom_site_refinement_flags
_atom_site_disorder_assembly
_atom_site_disorder_group
Mn1 Mn 0.45689(3) 0.25813(2) 0.86143(3) 0.02119(9) Uani 1 1 d . . .
S1 S 0.24664(9) 0.15698(5) 1.26105(5) 0.04149(17) Uani 1 1 d . . .
P1 P 0.23360(6) 0.20397(4) 0.93544(4) 0.02064(11) Uani 1 1 d D . .
P2 P 0.45478(7) 0.15673(4) 0.75734(5) 0.02556(13) Uani 1 1 d D . .
P3 P 0.28588(6) 0.40675(4) 0.76754(4) 0.01837(11) Uani 1 1 d . . .
F1 F 0.47366(17) 0.40395(13) 0.57166(12) 0.0429(4) Uani 1 1 d . . .
F2 F 0.4821(2) 0.52090(13) 0.84352(14) 0.0382(4) Uani 0.85 1 d P A 1
F3 F 0.3489(4) 0.0712(3) 1.4433(2) 0.1410(15) Uani 1 1 d . . .
F4 F 0.1128(3) 0.09013(19) 1.44917(17) 0.0878(8) Uani 1 1 d . . .
F5 F 0.2472(4) -0.03451(16) 1.3984(2) 0.1079(11) Uani 1 1 d . . .
F2A F 0.1328(10) 0.6145(7) 0.6143(7) 0.0290(14) Uiso 0.15 1 d P A 2
O1 O 0.7220(2) 0.34968(18) 0.73442(17) 0.0493(5) Uani 1 1 d . . .
O2 O 0.4611(2) 0.35146(15) 1.02878(14) 0.0356(4) Uani 1 1 d . . .
O3 O 0.6460(2) 0.06336(16) 0.99440(17) 0.0502(5) Uani 1 1 d . . .
O4 O 0.2252(3) 0.26003(15) 1.27154(17) 0.0485(5) Uani 1 1 d . . .
O5 O 0.3962(4) 0.1224(2) 1.2186(3) 0.1208(16) Uani 1 1 d . . .
O6 O 0.1269(6) 0.1372(4) 1.2196(2) 0.148(2) Uani 1 1 d . . .
C1 C 0.6204(3) 0.31446(19) 0.7832(2) 0.0313(5) Uani 1 1 d . . .
C2 C 0.4546(2) 0.31949(17) 0.96248(18) 0.0256(4) Uani 1 1 d . . .
C3 C 0.5722(3) 0.13861(19) 0.9430(2) 0.0319(5) Uani 1 1 d . . .
C4 C 0.1712(2) 0.13495(16) 0.85957(17) 0.0237(4) Uani 1 1 d . . .
C5 C 0.0287(3) 0.10470(19) 0.87890(19) 0.0306(5) Uani 1 1 d . . .
H5 H -0.0417 0.1199 0.9339 0.037 Uiso 1 1 calc R . .
C6 C -0.0095(3) 0.0524(2) 0.8173(2) 0.0404(6) Uani 1 1 d . . .
H6 H -0.1062 0.0312 0.8307 0.049 Uiso 1 1 calc R . .
C7 C 0.0922(4) 0.0307(2) 0.7363(2) 0.0454(7) Uani 1 1 d . . .
H7 H 0.0645 -0.0050 0.6945 0.055 Uiso 1 1 calc R . .
C8 C 0.2335(3) 0.0605(2) 0.7161(2) 0.0376(6) Uani 1 1 d . . .
H8 H 0.3032 0.0451 0.6609 0.045 Uiso 1 1 calc R . .
C9 C 0.2730(3) 0.11362(17) 0.77771(17) 0.0257(4) Uani 1 1 d . . .
C10 C 0.0848(2) 0.32078(16) 0.93138(16) 0.0212(4) Uani 1 1 d . . .
C11 C -0.0497(3) 0.31804(19) 0.99837(18) 0.0281(4) Uani 1 1 d . . .
H11 H -0.0645 0.2538 1.0535 0.034 Uiso 1 1 calc R . .
C12 C -0.1614(3) 0.4114(2) 0.98262(19) 0.0322(5) Uani 1 1 d . . .
H12 H -0.2536 0.4107 1.0272 0.039 Uiso 1 1 calc R . .
C13 C -0.1398(3) 0.5048(2) 0.90297(19) 0.0313(5) Uani 1 1 d . . .
H13 H -0.2180 0.5674 0.8929 0.038 Uiso 1 1 calc R . .
C14 C -0.0054(2) 0.50902(17) 0.83723(17) 0.0249(4) Uani 1 1 d . . .
H14 H 0.0093 0.5742 0.7835 0.030 Uiso 1 1 calc R . .
C15 C 0.1081(2) 0.41595(16) 0.85134(15) 0.0193(4) Uani 1 1 d . . .
C16 C 0.2266(2) 0.38987(16) 0.65324(16) 0.0216(4) Uani 1 1 d . . .
C17 C 0.3310(3) 0.38857(19) 0.56716(18) 0.0324(5) Uani 1 1 d . . .
C18 C 0.2980(4) 0.3704(2) 0.48023(19) 0.0452(7) Uani 1 1 d . . .
H18 H 0.3720 0.3716 0.4222 0.054 Uiso 1 1 calc R . .
C19 C 0.1548(4) 0.3505(2) 0.4794(2) 0.0469(7) Uani 1 1 d . . .
H19 H 0.1301 0.3369 0.4205 0.056 Uiso 1 1 calc R . .
C20 C 0.0470(3) 0.3501(2) 0.5637(2) 0.0369(6) Uani 1 1 d . . .
H20 H -0.0510 0.3357 0.5627 0.044 Uiso 1 1 calc R . .
C21 C 0.0819(3) 0.37073(18) 0.65022(17) 0.0259(4) Uani 1 1 d . . .
H21 H 0.0069 0.3718 0.7074 0.031 Uiso 1 1 calc R . .
C22 C 0.3194(2) 0.54550(17) 0.71703(18) 0.0253(4) Uani 1 1 d D . .
C23 C 0.4063(4) 0.5885(2) 0.7609(3) 0.0271(6) Uani 0.85 1 d P A 1
C24 C 0.4184(4) 0.6955(2) 0.7276(3) 0.0321(6) Uani 0.85 1 d P A 1
H24 H 0.4786 0.7211 0.7617 0.039 Uiso 0.85 1 calc PR A 1
C25 C 0.3401(4) 0.7650(2) 0.6427(3) 0.0378(7) Uani 0.85 1 d P A 1
H25 H 0.3465 0.8393 0.6180 0.045 Uiso 0.85 1 calc PR A 1
C26 C 0.2528(4) 0.7268(3) 0.5935(3) 0.0446(8) Uani 0.85 1 d P A 1
H26 H 0.1989 0.7750 0.5358 0.054 Uiso 0.85 1 calc PR A 1
C27 C 0.2441(4) 0.6184(2) 0.6286(3) 0.0354(8) Uani 0.85 1 d P A 1
H27 H 0.1869 0.5923 0.5929 0.042 Uiso 0.85 1 calc PR A 1
C28 C 0.2377(4) 0.0674(2) 1.3943(2) 0.0520(8) Uani 1 1 d . . .
C23A C 0.429(3) 0.5620(12) 0.773(2) 0.0290(14) Uiso 0.15 1 d PD A 2
H23A H 0.4795 0.5027 0.8263 0.0290(14) Uiso 0.15 1 calc PR A 2
C24A C 0.462(2) 0.6638(12) 0.7509(15) 0.0290(14) Uiso 0.15 1 d PD A 2
H24A H 0.5407 0.6729 0.7840 0.0290(14) Uiso 0.15 1 calc PR A 2
C25A C 0.3808(19) 0.7521(13) 0.6811(14) 0.0290(14) Uiso 0.15 1 d PD A 2
H25A H 0.4006 0.8222 0.6682 0.0290(14) Uiso 0.15 1 calc PR A 2
C26A C 0.270(2) 0.7378(11) 0.6297(13) 0.0290(14) Uiso 0.15 1 d PD A 2
H26A H 0.2173 0.7978 0.5786 0.0290(14) Uiso 0.15 1 calc PR A 2
C27A C 0.235(2) 0.6363(10) 0.6526(15) 0.0290(14) Uiso 0.15 1 d PD A 2
H1 H 0.219(3) 0.1418(19) 1.0344(15) 0.030(7) Uiso 1 1 d D . .
H2A H 0.478(3) 0.197(2) 0.6545(15) 0.036(7) Uiso 1 1 d D . .
H2B H 0.554(3) 0.0645(18) 0.774(2) 0.040(8) Uiso 1 1 d D . .

loop_
_atom_site_aniso_label
_atom_site_aniso_U_11
_atom_site_aniso_U_22
_atom_site_aniso_U_33
_atom_site_aniso_U_23
_atom_site_aniso_U_13
_atom_site_aniso_U_12
Mn1 0.01693(15) 0.01995(15) 0.02602(17) -0.00815(12) -0.00327(12) 0.00009(11)
S1 0.0720(5) 0.0333(3) 0.0266(3) -0.0137(2) 0.0055(3) -0.0248(3)
P1 0.0217(3) 0.0188(2) 0.0205(2) -0.00567(19) -0.00263(19) -0.00235(19)
P2 0.0246(3) 0.0219(3) 0.0299(3) -0.0118(2) 0.0007(2) -0.0003(2)
P3 0.0161(2) 0.0179(2) 0.0211(2) -0.00689(19) -0.00119(18) -0.00254(17)
F1 0.0335(8) 0.0489(9) 0.0383(8) -0.0094(7) 0.0144(6) -0.0107(7)
F2 0.0505(10) 0.0311(8) 0.0385(9) -0.0077(7) -0.0178(8) -0.0146(7)
F3 0.119(2) 0.180(3) 0.085(2) 0.039(2) -0.0691(19) -0.037(2)
F4 0.1100(19) 0.0714(14) 0.0533(12) -0.0104(11) 0.0431(13) -0.0093(13)
F5 0.167(3) 0.0302(10) 0.0873(17) 0.0007(11) 0.0444(17) -0.0088(13)
O1 0.0262(9) 0.0621(13) 0.0596(13) -0.0202(11) 0.0101(9) -0.0163(9)
O2 0.0333(9) 0.0454(10) 0.0330(9) -0.0197(8) -0.0045(7) -0.0048(7)
O3 0.0461(11) 0.0380(10) 0.0560(13) -0.0076(9) -0.0217(10) 0.0128(8)
O4 0.0626(13) 0.0284(9) 0.0519(12) -0.0132(9) -0.0024(10) -0.0048(9)
O5 0.153(3) 0.0406(14) 0.129(3) -0.0297(16) 0.098(3) -0.0114(17)
O6 0.253(5) 0.180(4) 0.0540(17) 0.010(2) -0.052(2) -0.175(4)
C1 0.0237(11) 0.0305(11) 0.0399(13) -0.0148(10) -0.0020(10) -0.0002(9)
C2 0.0173(9) 0.0268(10) 0.0311(11) -0.0085(9) -0.0041(8) -0.0007(8)
C3 0.0271(11) 0.0308(11) 0.0375(13) -0.0122(10) -0.0064(10) -0.0002(9)
C4 0.0277(10) 0.0178(9) 0.0248(10) -0.0047(8) -0.0061(8) -0.0033(8)
C5 0.0320(12) 0.0290(11) 0.0327(12) -0.0096(9) -0.0029(9) -0.0095(9)
C6 0.0414(14) 0.0411(14) 0.0471(15) -0.0165(12) -0.0044(12) -0.0198(11)
C7 0.0545(17) 0.0490(16) 0.0487(16) -0.0282(14) -0.0045(13) -0.0212(13)
C8 0.0464(15) 0.0369(13) 0.0385(13) -0.0229(11) 0.0003(11) -0.0110(11)
C9 0.0296(11) 0.0213(9) 0.0273(10) -0.0090(8) -0.0040(9) -0.0037(8)
C10 0.0207(9) 0.0228(9) 0.0216(9) -0.0097(8) -0.0024(7) -0.0025(7)
C11 0.0251(11) 0.0345(12) 0.0265(10) -0.0129(9) 0.0020(9) -0.0070(9)
C12 0.0224(11) 0.0418(13) 0.0342(12) -0.0197(11) 0.0058(9) -0.0033(9)
C13 0.0218(10) 0.0343(12) 0.0372(12) -0.0174(10) -0.0025(9) 0.0052(9)
C14 0.0237(10) 0.0231(10) 0.0274(10) -0.0101(8) -0.0047(8) 0.0013(8)
C15 0.0175(9) 0.0222(9) 0.0200(9) -0.0094(7) -0.0033(7) -0.0021(7)
C16 0.0256(10) 0.0192(9) 0.0188(9) -0.0061(7) -0.0012(8) -0.0020(7)
C17 0.0338(12) 0.0310(12) 0.0260(11) -0.0068(9) 0.0047(9) -0.0023(9)
C18 0.0582(18) 0.0469(15) 0.0203(11) -0.0122(11) 0.0043(11) 0.0070(13)
C19 0.069(2) 0.0451(15) 0.0284(12) -0.0205(12) -0.0164(13) 0.0079(14)
C20 0.0468(15) 0.0354(13) 0.0331(12) -0.0146(10) -0.0160(11) -0.0026(11)
C21 0.0281(11) 0.0271(10) 0.0237(10) -0.0093(8) -0.0058(8) -0.0033(8)
C22 0.0218(10) 0.0198(9) 0.0332(11) -0.0081(8) 0.0018(8) -0.0051(7)
C23 0.0288(17) 0.0243(14) 0.0291(16) -0.0110(14) 0.0058(11) -0.0087(13)
C24 0.0366(17) 0.0261(15) 0.0370(17) -0.0135(14) 0.0045(13) -0.0123(12)
C25 0.0416(18) 0.0194(13) 0.049(2) -0.0062(13) -0.0011(14) -0.0094(12)
C26 0.051(2) 0.0253(14) 0.054(2) -0.0017(14) -0.0182(17) -0.0077(13)
C27 0.0335(15) 0.0211(13) 0.047(2) -0.0033(12) -0.0096(15) -0.0043(11)
C28 0.070(2) 0.0398(15) 0.0345(14) -0.0045(12) -0.0017(14) -0.0007(14)

loop_
_atom_type_symbol
_atom_type_description
_atom_type_scat_dispersion_real
_atom_type_scat_dispersion_imag
_atom_type_scat_source
C C 0.0033 0.0016 'International Tables Vol C Tables 4.2.6.8 and 6.1.1.4'
H H 0.0000 0.0000 'International Tables Vol C Tables 4.2.6.8 and 6.1.1.4'
P P 0.1023 0.0942 'International Tables Vol C Tables 4.2.6.8 and 6.1.1.4'
S S 0.1246 0.1234 'International Tables Vol C Tables 4.2.6.8 and 6.1.1.4'
Mn Mn 0.3368 0.7283 'International Tables Vol C Tables 4.2.6.8 and 6.1.1.4'
O O 0.0106 0.0060 'International Tables Vol C Tables 4.2.6.8 and 6.1.1.4'
F F 0.0171 0.0103 'International Tables Vol C Tables 4.2.6.8 and 6.1.1.4'

loop_
_geom_angle_atom_site_label_1
_geom_angle_atom_site_label_2
_geom_angle_atom_site_label_3
_geom_angle
C3 Mn1 C2 87.09(10)
C3 Mn1 C1 94.60(11)
C2 Mn1 C1 93.85(10)
C3 Mn1 P1 93.66(8)
C2 Mn1 P1 90.54(7)
C1 Mn1 P1 170.82(8)
C3 Mn1 P2 85.84(8)
C2 Mn1 P2 170.68(7)
C1 Mn1 P2 92.77(8)
P1 Mn1 P2 83.86(2)
C3 Mn1 P3 174.05(8)
C2 Mn1 P3 91.82(7)
C1 Mn1 P3 91.31(8)
P1 Mn1 P3 80.49(2)
P2 Mn1 P3 94.59(2)
O4 S1 O6 115.6(3)
O4 S1 O5 113.21(17)
O6 S1 O5 115.2(3)
O4 S1 C28 104.06(14)
O6 S1 C28 102.52(18)
O5 S1 C28 104.05(19)
C10 P1 C4 105.37(9)
C10 P1 Mn1 109.57(7)
C4 P1 Mn1 110.68(7)
C10 P1 H1 103.0(11)
C4 P1 H1 105.3(11)
Mn1 P1 H1 121.6(11)
C9 P2 Mn1 110.55(7)
C9 P2 H2A 103.8(12)
Mn1 P2 H2A 120.8(12)
C9 P2 H2B 102.6(12)
Mn1 P2 H2B 117.3(12)
H2A P2 H2B 99.5(17)
C16 P3 C15 102.86(9)
C16 P3 C22 102.29(10)
C15 P3 C22 103.64(9)
C16 P3 Mn1 113.84(7)
C15 P3 Mn1 107.18(7)
C22 P3 Mn1 124.65(7)
O1 C1 Mn1 179.8(3)
O2 C2 Mn1 175.0(2)
O3 C3 Mn1 179.5(2)
C9 C4 C5 119.8(2)
C9 C4 P1 116.88(16)
C5 C4 P1 123.31(18)
C6 C5 C4 119.5(2)
C6 C5 H5 120.2
C4 C5 H5 120.2
C5 C6 C7 120.6(2)
C5 C6 H6 119.7
C7 C6 H6 119.7
C8 C7 C6 120.5(2)
C8 C7 H7 119.8
C6 C7 H7 119.8
C7 C8 C9 119.4(2)
C7 C8 H8 120.3
C9 C8 H8 120.3
C4 C9 C8 120.2(2)
C4 C9 P2 116.90(16)
C8 C9 P2 122.86(18)
C11 C10 C15 120.76(19)
C11 C10 P1 123.82(17)
C15 C10 P1 115.33(15)
C12 C11 C10 118.6(2)
C12 C11 H11 120.7
C10 C11 H11 120.7
C13 C12 C11 120.7(2)
C13 C12 H12 119.6
C11 C12 H12 119.6
C12 C13 C14 121.1(2)
C12 C13 H13 119.5
C14 C13 H13 119.5
C13 C14 C15 119.1(2)
C13 C14 H14 120.4
C15 C14 H14 120.4
C14 C15 C10 119.66(19)
C14 C15 P3 124.26(16)
C10 C15 P3 116.02(15)
C17 C16 C21 117.3(2)
C17 C16 P3 119.62(17)
C21 C16 P3 122.89(16)
F1 C17 C18 119.4(2)
F1 C17 C16 117.2(2)
C18 C17 C16 123.3(2)
C17 C18 C19 118.4(2)
C17 C18 H18 120.8
C19 C18 H18 120.8
C18 C19 C20 120.6(2)
C18 C19 H19 119.7
C20 C19 H19 119.7
C19 C20 C21 120.1(3)
C19 C20 H20 120.0
C21 C20 H20 120.0
C20 C21 C16 120.3(2)
C20 C21 H21 119.8
C16 C21 H21 119.8
C27A C22 C23 102.3(6)
C27A C22 C27 18.7(8)
C23 C22 C27 115.8(2)
C27A C22 C23A 116.9(8)
C23 C22 C23A 14.7(6)
C27 C22 C23A 129.4(7)
C27A C22 P3 129.5(6)
C23 C22 P3 125.5(2)
C27 C22 P3 118.56(19)
C23A C22 P3 112.0(6)
F2 C23 C24 118.1(3)
F2 C23 C22 117.3(2)
C24 C23 C22 124.6(3)
C23 C24 C25 117.9(3)
C23 C24 H24 121.0
C25 C24 H24 121.0
C26 C25 C24 120.6(3)
C26 C25 H25 119.7
C24 C25 H25 119.7
C25 C26 C27 120.0(3)
C25 C26 H26 120.0
C27 C26 H26 120.0
C26 C27 C22 121.0(3)
C26 C27 H27 119.5
C22 C27 H27 119.5
F4 C28 F3 106.4(3)
F4 C28 F5 105.5(3)
F3 C28 F5 108.5(3)
F4 C28 S1 113.8(2)
F3 C28 S1 110.5(3)
F5 C28 S1 111.7(2)
C24A C23A C22 120.2(9)
C24A C23A H23A 119.9
C22 C23A H23A 119.9
C25A C24A C23A 120.7(9)
C25A C24A H24A 119.7
C23A C24A H24A 119.7
C24A C25A C26A 119.4(9)
C24A C25A H25A 120.3
C26A C25A H25A 120.3
C27A C26A C25A 120.3(9)
C27A C26A H26A 119.9
C25A C26A H26A 119.9
F2A C27A C22 112.3(10)
F2A C27A C26A 125.9(11)
C22 C27A C26A 121.8(9)

loop_
_geom_bond_atom_site_label_1
_geom_bond_atom_site_label_2
_geom_bond_distance
Mn1 C3 1.808(2)
Mn1 C2 1.826(2)
Mn1 C1 1.830(2)
Mn1 P1 2.2657(6)
Mn1 P2 2.2817(6)
Mn1 P3 2.3373(6)
S1 O4 1.406(2)
S1 O6 1.407(3)
S1 O5 1.423(3)
S1 C28 1.804(3)
P1 C10 1.808(2)
P1 C4 1.822(2)
P1 H1 1.325(19)
P2 C9 1.812(2)
P2 H2A 1.319(19)
P2 H2B 1.322(19)
P3 C16 1.822(2)
P3 C15 1.824(2)
P3 C22 1.829(2)
F1 C17 1.363(3)
F2 C23 1.349(4)
F3 C28 1.308(5)
F4 C28 1.287(4)
F5 C28 1.333(4)
F2A C27A 1.261(16)
O1 C1 1.139(3)
O2 C2 1.139(3)
O3 C3 1.144(3)
C4 C9 1.395(3)
C4 C5 1.395(3)
C5 C6 1.385(3)
C5 H5 0.9500
C6 C7 1.389(4)
C6 H6 0.9500
C7 C8 1.381(4)
C7 H7 0.9500
C8 C9 1.400(3)
C8 H8 0.9500
C10 C11 1.399(3)
C10 C15 1.401(3)
C11 C12 1.393(3)
C11 H11 0.9500
C12 C13 1.379(4)
C12 H12 0.9500
C13 C14 1.390(3)
C13 H13 0.9500
C14 C15 1.400(3)
C14 H14 0.9500
C16 C17 1.387(3)
C16 C21 1.396(3)
C17 C18 1.375(4)
C18 C19 1.380(5)
C18 H18 0.9500
C19 C20 1.384(4)
C19 H19 0.9500
C20 C21 1.395(3)
C20 H20 0.9500
C21 H21 0.9500
C22 C27A 1.374(12)
C22 C23 1.377(4)
C22 C27 1.420(4)
C22 C23A 1.441(13)
C23 C24 1.375(4)
C24 C25 1.387(5)
C24 H24 0.9500
C25 C26 1.383(5)
C25 H25 0.9500
C26 C27 1.385(4)
C26 H26 0.9500
C27 H27 0.9500
C23A C24A 1.384(14)
C23A H23A 0.9500
C24A C25A 1.376(13)
C24A H24A 0.9500
C25A C26A 1.390(13)
C25A H25A 0.9500
C26A C27A 1.387(14)
C26A H26A 0.9500

loop_
_geom_torsion_atom_site_label_1
_geom_torsion_atom_site_label_2
_geom_torsion_atom_site_label_3
_geom_torsion_atom_site_label_4
_geom_torsion
C3 Mn1 P1 C10 149.78(11)
C2 Mn1 P1 C10 62.67(10)
C1 Mn1 P1 C10 -56.0(5)
P2 Mn1 P1 C10 -124.80(7)
P3 Mn1 P1 C10 -29.08(7)
C3 Mn1 P1 C4 -94.44(11)
C2 Mn1 P1 C4 178.44(10)
C1 Mn1 P1 C4 59.8(5)
P2 Mn1 P1 C4 -9.03(7)
P3 Mn1 P1 C4 86.69(7)
C3 Mn1 P2 C9 103.29(11)
C2 Mn1 P2 C9 62.5(4)
C1 Mn1 P2 C9 -162.29(11)
P1 Mn1 P2 C9 9.15(8)
P3 Mn1 P2 C9 -70.76(8)
C3 Mn1 P3 C16 -96.3(8)
C2 Mn1 P3 C16 -175.55(10)
C1 Mn1 P3 C16 90.56(11)
P1 Mn1 P3 C16 -85.31(8)
P2 Mn1 P3 C16 -2.33(8)
C3 Mn1 P3 C15 16.8(8)
C2 Mn1 P3 C15 -62.52(9)
C1 Mn1 P3 C15 -156.41(10)
P1 Mn1 P3 C15 27.73(7)
P2 Mn1 P3 C15 110.71(7)
C3 Mn1 P3 C22 137.7(8)
C2 Mn1 P3 C22 58.40(11)
C1 Mn1 P3 C22 -35.49(12)
P1 Mn1 P3 C22 148.65(9)
P2 Mn1 P3 C22 -128.37(9)
C3 Mn1 C1 O1 172(100)
C2 Mn1 C1 O1 -101(90)
P1 Mn1 C1 O1 17(91)
P2 Mn1 C1 O1 86(90)
P3 Mn1 C1 O1 -9(90)
C3 Mn1 C2 O2 10(2)
C1 Mn1 C2 O2 -84(2)
P1 Mn1 C2 O2 104(2)
P2 Mn1 C2 O2 51(3)
P3 Mn1 C2 O2 -176(2)
C2 Mn1 C3 O3 -70(31)
C1 Mn1 C3 O3 24(31)
P1 Mn1 C3 O3 -160(100)
P2 Mn1 C3 O3 116(31)
P3 Mn1 C3 O3 -149(30)
C10 P1 C4 C9 125.78(17)
Mn1 P1 C4 C9 7.42(18)
C10 P1 C4 C5 -53.4(2)
Mn1 P1 C4 C5 -171.76(16)
C9 C4 C5 C6 0.9(3)
P1 C4 C5 C6 -179.97(19)
C4 C5 C6 C7 -0.5(4)
C5 C6 C7 C8 0.3(5)
C6 C7 C8 C9 -0.4(4)
C5 C4 C9 C8 -1.0(3)
P1 C4 C9 C8 179.77(18)
C5 C4 C9 P2 179.44(17)
P1 C4 C9 P2 0.2(2)
C7 C8 C9 C4 0.8(4)
C7 C8 C9 P2 -179.7(2)
Mn1 P2 C9 C4 -7.72(19)
Mn1 P2 C9 C8 172.75(18)
C4 P1 C10 C11 82.98(19)
Mn1 P1 C10 C11 -157.92(16)
C4 P1 C10 C15 -93.52(16)
Mn1 P1 C10 C15 25.58(17)
C15 C10 C11 C12 1.2(3)
P1 C10 C11 C12 -175.10(17)
C10 C11 C12 C13 -0.3(3)
C11 C12 C13 C14 -0.9(4)
C12 C13 C14 C15 1.2(3)
C13 C14 C15 C10 -0.3(3)
C13 C14 C15 P3 176.74(16)
C11 C10 C15 C14 -0.9(3)
P1 C10 C15 C14 175.73(15)
C11 C10 C15 P3 -178.21(16)
P1 C10 C15 P3 -1.6(2)
C16 P3 C15 C14 -78.82(19)
C22 P3 C15 C14 27.4(2)
Mn1 P3 C15 C14 160.88(16)
C16 P3 C15 C10 98.36(16)
C22 P3 C15 C10 -155.38(16)
Mn1 P3 C15 C10 -21.94(16)
C15 P3 C16 C17 174.82(18)
C22 P3 C16 C17 67.52(19)
Mn1 P3 C16 C17 -69.58(18)
C15 P3 C16 C21 -9.6(2)
C22 P3 C16 C21 -116.90(18)
Mn1 P3 C16 C21 106.00(17)
C21 C16 C17 F1 -178.01(19)
P3 C16 C17 F1 -2.2(3)
C21 C16 C17 C18 0.5(4)
P3 C16 C17 C18 176.4(2)
F1 C17 C18 C19 177.3(2)
C16 C17 C18 C19 -1.3(4)
C17 C18 C19 C20 0.7(4)
C18 C19 C20 C21 0.5(4)
C19 C20 C21 C16 -1.2(4)
C17 C16 C21 C20 0.7(3)
P3 C16 C21 C20 -174.96(17)
C16 P3 C22 C27A 41.9(12)
C15 P3 C22 C27A -64.8(12)
Mn1 P3 C22 C27A 172.7(12)
C16 P3 C22 C23 -160.2(3)
C15 P3 C22 C23 93.1(3)
Mn1 P3 C22 C23 -29.4(3)
C16 P3 C22 C27 23.5(2)
C15 P3 C22 C27 -83.2(2)
Mn1 P3 C22 C27 154.30(19)
C16 P3 C22 C23A -153.5(14)
C15 P3 C22 C23A 99.8(14)
Mn1 P3 C22 C23A -22.7(14)
C27A C22 C23 F2 167.8(10)
C27 C22 C23 F2 -178.5(3)
C23A C22 C23 F2 -20(5)
P3 C22 C23 F2 5.1(4)
C27A C22 C23 C24 -10.8(11)
C27 C22 C23 C24 2.9(5)
C23A C22 C23 C24 161(6)
P3 C22 C23 C24 -173.6(3)
F2 C23 C24 C25 -179.9(3)
C22 C23 C24 C25 -1.3(5)
C23 C24 C25 C26 0.0(5)
C24 C25 C26 C27 -0.5(6)
C25 C26 C27 C22 2.2(5)
C27A C22 C27 C26 43(3)
C23 C22 C27 C26 -3.3(5)
C23A C22 C27 C26 -10.2(17)
P3 C22 C27 C26 173.4(3)
O4 S1 C28 F4 56.9(3)
O6 S1 C28 F4 -63.9(4)
O5 S1 C28 F4 175.7(3)
O4 S1 C28 F3 -62.8(3)
O6 S1 C28 F3 176.4(4)
O5 S1 C28 F3 56.0(3)
O4 S1 C28 F5 176.3(3)
O6 S1 C28 F5 55.5(4)
O5 S1 C28 F5 -64.9(3)
C27A C22 C23A C24A -9(3)
C23 C22 C23A C24A -17(3)
C27 C22 C23A C24A 8(3)
P3 C22 C23A C24A -176(2)
C22 C23A C24A C25A 6(4)
C23A C24A C25A C26A -3(3)
C24A C25A C26A C27A 3(3)
C23 C22 C27A F2A -171.6(14)
C27 C22 C27A F2A 49.9(17)
C23A C22 C27A F2A -173.8(18)
P3 C22 C27A F2A -10(2)
C23 C22 C27A C26A 12(2)
C27 C22 C27A C26A -126(4)
C23A C22 C27A C26A 10(3)
P3 C22 C27A C26A 173.9(13)
C25A C26A C27A F2A 176.9(19)
C25A C26A C27A C22 -7(3)
